data_7703942
loop_
_publ_author_name
'Hern\'andez-Vald\'es, Daniel'
'Avignon, Fr\'ed\'eric'
'M\"uller, Peter'
'Meola, Giuseppe'
'Probst, Benjamin'
'Fox, Thomas'
'Spingler, Bernhard'
'Alberto, Roger'

_publ_section_title
;
 [Re(\h<sup>6</sup>-arene)<sub>2</sub>]<sup>+</sup> as a highly stable
 ferrocene-like scaffold for ligands and complexes.
;
_journal_issue 16
_journal_name_full 'Dalton transactions (Cambridge, England : 2003)'
_journal_page_first 5250
_journal_page_last 5256
_journal_paper_doi 10.1039/d0dt00731e
_journal_volume 49
_journal_year 2020
_chemical_formula_moiety 'C12 H10 Cl2 Re, F6 P'
_chemical_formula_sum 'C12 H10 Cl2 F6 P Re'
_chemical_formula_weight 556.27
_space_group_crystal_system monoclinic
_space_group_IT_number 15
_space_group_name_Hall '-C 2yc'
_space_group_name_H-M_alt 'C 1 2/c 1'
_atom_sites_solution_hydrogens geom
_audit_creation_date 2018-04-25
_audit_creation_method
;
Olex2 1.2
(compiled 2017.08.10 svn.r3458 for OlexSys, GUI svn.r5381)
;
_audit_update_record
;
2019-10-03 deposited with the CCDC.	2020-04-03 downloaded from the CCDC.
;
_cell_angle_alpha 90
_cell_angle_beta 95.847(3)
_cell_angle_gamma 90
_cell_formula_units_Z 4
_cell_length_a 8.7827(4)
_cell_length_b 11.5752(3)
_cell_length_c 14.4118(5)
_cell_measurement_reflns_used 5919
_cell_measurement_temperature 183.05(10)
_cell_measurement_theta_max 37.6940
_cell_measurement_theta_min 2.8800
_cell_volume 1457.50(9)
_computing_cell_refinement 'CrysAlisPro 1.171.38.46 (Rigaku OD, 2015)'
_computing_data_collection 'CrysAlisPro 1.171.38.46 (Rigaku OD, 2015)'
_computing_data_reduction 'CrysAlisPro 1.171.38.46 (Rigaku OD, 2015)'
_computing_molecular_graphics 'Olex2 (Dolomanov et al., 2009)'
_computing_publication_material 'Olex2 (Dolomanov et al., 2009)'
_computing_structure_refinement 'ShelXL (Sheldrick, 2015)'
_diffrn_ambient_environment N~2~
_diffrn_ambient_temperature 183.05(10)
_diffrn_detector 'CCD plate'
_diffrn_detector_area_resol_mean 10.4498
_diffrn_detector_type Ruby
_diffrn_measured_fraction_theta_full 1.000
_diffrn_measured_fraction_theta_max 1.000
_diffrn_measurement_details
;
List of Runs (angles in degrees, time in seconds):

  # Type    Start    End  Width  t~exp~   \w     \q     \k     \f   Frames
#--------------------------------------------------------------------------
  1  \w     30.00  61.00   1.00   20.00    --   32.65 -57.00-150.00   31
  2  \w    -26.00  59.00   1.00   20.00    --   32.65 -38.00   0.00   85
  3  \w      6.00  58.00   1.00   20.00    --   32.65 -57.00-180.00   52
  4  \w      9.00 109.00   1.00   20.00    --   32.65  38.00-180.00  100
  5  \w    -66.00 -16.00   1.00   20.00    --  -31.40 -38.00-180.00   50
  6  \w    -53.00  -6.00   1.00   20.00    --  -31.40 -57.00 150.00   47
  7  \w    -33.00  -8.00   1.00   20.00    --  -31.40 -57.00-150.00   25
  8  \w    -41.00 -16.00   1.00   20.00    --   32.65 -38.00-180.00   25
;
_diffrn_measurement_device 'four-circle diffractometer'
_diffrn_measurement_device_type 'Xcalibur, Ruby'
_diffrn_measurement_method '\w scans'
_diffrn_orient_matrix_type 'CrysAlisPro convention (1999,Acta A55,543-557)'
_diffrn_orient_matrix_UB_11 0.0714039000
_diffrn_orient_matrix_UB_12 -0.0122651000
_diffrn_orient_matrix_UB_13 -0.0168104000
_diffrn_orient_matrix_UB_21 -0.0383781000
_diffrn_orient_matrix_UB_22 -0.0166338000
_diffrn_orient_matrix_UB_23 -0.0436417000
_diffrn_orient_matrix_UB_31 0.0040790000
_diffrn_orient_matrix_UB_32 0.0576898000
_diffrn_orient_matrix_UB_33 -0.0161635000
_diffrn_radiation_monochromator graphite
_diffrn_radiation_probe x-ray
_diffrn_radiation_type MoK\a
_diffrn_radiation_wavelength 0.71073
_diffrn_reflns_av_R_equivalents 0.0385
_diffrn_reflns_av_unetI/netI 0.0354
_diffrn_reflns_Laue_measured_fraction_full 1.000
_diffrn_reflns_Laue_measured_fraction_max 1.000
_diffrn_reflns_limit_h_max 14
_diffrn_reflns_limit_h_min -14
_diffrn_reflns_limit_k_max 19
_diffrn_reflns_limit_k_min -19
_diffrn_reflns_limit_l_max 22
_diffrn_reflns_limit_l_min -24
_diffrn_reflns_number 11219
_diffrn_reflns_point_group_measured_fraction_full 1.000
_diffrn_reflns_point_group_measured_fraction_max 1.000
_diffrn_reflns_theta_full 25.242
_diffrn_reflns_theta_max 36.313
_diffrn_reflns_theta_min 2.842
_diffrn_source 'fine-focus sealed X-ray tube'
_diffrn_source_type 'Enhance (Mo) X-ray Source'
_exptl_absorpt_coefficient_mu 8.870
_exptl_absorpt_correction_T_max 0.312
_exptl_absorpt_correction_T_min 0.084
_exptl_absorpt_correction_type analytical
_exptl_absorpt_process_details
;
CrysAlisPro 1.171.38.46 (Rigaku Oxford Diffraction, 2015)
Analytical numeric absorption correction using a multifaceted crystal
			model based on expressions derived by R.C. Clark & J.S. Reid.
(Clark, R. C. & Reid, J. S. (1995). Acta Cryst. A51, 887-897)
Empirical absorption correction using spherical harmonics,
 implemented in SCALE3 ABSPACK scaling algorithm.
;
_exptl_crystal_colour 'light yellow'
_exptl_crystal_colour_modifier light
_exptl_crystal_colour_primary yellow
_exptl_crystal_density_diffrn 2.535
_exptl_crystal_description plate
_exptl_crystal_F_000 1040
_exptl_crystal_size_max 0.472
_exptl_crystal_size_mid 0.261
_exptl_crystal_size_min 0.149
_refine_diff_density_max 0.699
_refine_diff_density_min -1.702
_refine_diff_density_rms 0.209
_refine_ls_extinction_method none
_refine_ls_goodness_of_fit_ref 1.110
_refine_ls_hydrogen_treatment constr
_refine_ls_matrix_type full
_refine_ls_number_parameters 102
_refine_ls_number_reflns 3528
_refine_ls_number_restraints 0
_refine_ls_restrained_S_all 1.110
_refine_ls_R_factor_all 0.0263
_refine_ls_R_factor_gt 0.0236
_refine_ls_shift/su_max 0.001
_refine_ls_shift/su_mean 0.000
_refine_ls_structure_factor_coef Fsqd
_refine_ls_weighting_details 'w=1/[\s^2^(Fo^2^)+(0.0238P)^2^] where P=(Fo^2^+2Fc^2^)/3'
_refine_ls_weighting_scheme calc
_refine_ls_wR_factor_gt 0.0548
_refine_ls_wR_factor_ref 0.0560
_reflns_Friedel_coverage 0.000
_reflns_number_gt 3314
_reflns_number_total 3528
_reflns_threshold_expression 'I > 2\s(I)'
_cod_data_source_file d0dt00731e2.cif
_cod_data_source_block gim230216
_cod_depositor_comments 'Adding full bibliography for 7703939--7703947.cif.'
_cod_database_code 7703942
_shelx_shelxl_version_number 2018/1
_chemical_oxdiff_formula 'C12 H10 Cl2 F6 P Re'
_shelx_space_group_comment
;
The symmetry employed for this shelxl refinement is uniquely defined
by the following loop, which should always be used as a source of
symmetry information in preference to the above space-group names.
They are only intended as comments.
;
_reflns_odcompleteness_completeness 99.97
_reflns_odcompleteness_iscentric 1
_reflns_odcompleteness_theta 36.23
_olex2_refinement_description
;
1. Fixed Uiso
 At 1.2 times of:
  All C(H) groups
2.a Aromatic/amide H refined with riding coordinates:
 C2(H2), C3(H3), C4(H4), C5(H5), C6(H6)
;
_olex2_submission_special_instructions 'No special instructions were received'
_oxdiff_exptl_absorpt_empirical_details
;
Empirical correction (ABSPACK) includes:
- Absorption correction using spherical harmonics
- Frame scaling
;
_oxdiff_exptl_absorpt_empirical_full_max 1.245
_oxdiff_exptl_absorpt_empirical_full_min 0.707

loop_
_space_group_symop_operation_xyz
'x, y, z'
'-x, y, -z+1/2'
'x+1/2, y+1/2, z'
'-x+1/2, y+1/2, -z+1/2'
'-x, -y, -z'
'x, -y, z-1/2'
'-x+1/2, -y+1/2, -z'
'x+1/2, -y+1/2, z-1/2'

loop_
_atom_site_label
_atom_site_type_symbol
_atom_site_fract_x
_atom_site_fract_y
_atom_site_fract_z
_atom_site_U_iso_or_equiv
_atom_site_adp_type
_atom_site_occupancy
_atom_site_site_symmetry_order
_atom_site_calc_flag
_atom_site_refinement_flags_posn
_atom_site_refinement_flags_adp
_atom_site_refinement_flags_occupancy
_atom_site_disorder_assembly
_atom_site_disorder_group
Re1 Re 0.500000 0.07514(2) 0.250000 0.01694(4) Uani 1 2 d S T P . .
C1 C 0.5694(3) -0.0448(2) 0.14072(16) 0.0223(4) Uani 1 1 d . . . . .
C2 C 0.7018(3) 0.0074(3) 0.18445(19) 0.0300(5) Uani 1 1 d . . . . .
H2 H 0.784214 -0.038707 0.211532 0.036 Uiso 1 1 calc R . . . .
C3 C 0.7115(4) 0.1285(3) 0.1878(2) 0.0425(8) Uani 1 1 d . . . . .
H3 H 0.800709 0.164651 0.217352 0.051 Uiso 1 1 calc R . . . .
C4 C 0.5883(5) 0.1971(2) 0.1472(2) 0.0467(10) Uani 1 1 d . . . . .
H4 H 0.596046 0.278954 0.148743 0.056 Uiso 1 1 calc R . . . .
C5 C 0.4555(5) 0.1447(2) 0.10495(18) 0.0381(7) Uani 1 1 d . . . . .
H5 H 0.372428 0.190748 0.078889 0.046 Uiso 1 1 calc R . . . .
C6 C 0.4453(3) 0.0225(2) 0.10112(16) 0.0265(5) Uani 1 1 d . . . . .
H6 H 0.355776 -0.013724 0.072146 0.032 Uiso 1 1 calc R . . . .
F1 F -0.1259(2) 0.09959(14) 0.00217(14) 0.0346(4) Uani 1 1 d . . . . .
F2 F 0.1251(2) 0.09407(13) -0.02310(15) 0.0353(4) Uani 1 1 d . . . . .
F3 F 0.0479(2) 0.01812(16) 0.10959(12) 0.0396(4) Uani 1 1 d . . . . .
P1 P 0.000000 0.000000 0.000000 0.02098(15) Uani 1 2 d S T P . .
Cl1 Cl 0.55642(11) -0.19318(5) 0.13298(5) 0.03788(17) Uani 1 1 d . . . . .

loop_
_atom_site_aniso_label
_atom_site_aniso_U_11
_atom_site_aniso_U_22
_atom_site_aniso_U_33
_atom_site_aniso_U_23
_atom_site_aniso_U_13
_atom_site_aniso_U_12
Re1 0.02266(7) 0.01722(5) 0.01124(5) 0.000 0.00318(4) 0.000
C1 0.0283(12) 0.0224(8) 0.0171(9) -0.0015(7) 0.0069(8) 0.0012(8)
C2 0.0212(12) 0.0477(14) 0.0222(11) -0.0037(10) 0.0073(9) 0.0001(10)
C3 0.0450(19) 0.0520(17) 0.0333(15) -0.0118(13) 0.0173(14) -0.0269(15)
C4 0.091(3) 0.0241(11) 0.0294(14) 0.0007(10) 0.0281(17) -0.0144(14)
C5 0.067(2) 0.0324(12) 0.0160(10) 0.0079(9) 0.0076(12) 0.0136(13)
C6 0.0317(13) 0.0333(11) 0.0139(9) -0.0015(8) -0.0003(9) 0.0041(10)
F1 0.0290(9) 0.0270(6) 0.0484(11) 0.0013(7) 0.0072(8) 0.0079(6)
F2 0.0309(10) 0.0259(6) 0.0506(11) 0.0053(7) 0.0110(8) -0.0050(6)
F3 0.0434(12) 0.0499(10) 0.0248(8) -0.0038(7) 0.0001(8) 0.0024(8)
P1 0.0209(4) 0.0201(3) 0.0222(4) 0.0004(3) 0.0038(3) 0.0001(3)
Cl1 0.0629(5) 0.0225(2) 0.0303(3) -0.0035(2) 0.0149(3) 0.0040(3)

loop_
_atom_type_symbol
_atom_type_description
_atom_type_scat_dispersion_real
_atom_type_scat_dispersion_imag
_atom_type_scat_source
C C 0.0033 0.0016 'International Tables Vol C Tables 4.2.6.8 and 6.1.1.4'
H H 0.0000 0.0000 'International Tables Vol C Tables 4.2.6.8 and 6.1.1.4'
Cl Cl 0.1484 0.1585 'International Tables Vol C Tables 4.2.6.8 and 6.1.1.4'
F F 0.0171 0.0103 'International Tables Vol C Tables 4.2.6.8 and 6.1.1.4'
P P 0.1023 0.0942 'International Tables Vol C Tables 4.2.6.8 and 6.1.1.4'
Re Re -1.0185 7.2310 'International Tables Vol C Tables 4.2.6.8 and 6.1.1.4'

loop_
_exptl_crystal_face_index_h
_exptl_crystal_face_index_k
_exptl_crystal_face_index_l
_exptl_crystal_face_perp_dist
-11 1 -8 0.1347
11 -1 8 0.1347
0 16 0 0.0732
0 -16 0 0.0762
-9 3 -12 0.1561
-11 -1 12 0.1308
11 1 -12 0.1410
9 -10 -6 0.1452
-10 8 8 0.1379
-9 -1 15 0.1447
3 3 -20 0.2206
12 1 -4 0.1145
10 9 -7 0.1333
-12 -4 5 0.1376
-12 -2 -3 0.1383
-1 -1 20 0.2134

loop_
_geom_angle_atom_site_label_1
_geom_angle_atom_site_label_2
_geom_angle_atom_site_label_3
_geom_angle
_geom_angle_site_symmetry_1
_geom_angle_site_symmetry_3
_geom_angle_publ_flag
C1 Re1 C1 103.03(12) . 2_655 ?
C1 Re1 C2 111.46(10) 2_655 . ?
C1 Re1 C2 111.46(10) . 2_655 ?
C1 Re1 C2 36.59(10) . . ?
C1 Re1 C2 36.59(10) 2_655 2_655 ?
C1 Re1 C4 175.32(13) 2_655 . ?
C1 Re1 C4 77.72(10) 2_655 2_655 ?
C1 Re1 C4 175.32(13) . 2_655 ?
C1 Re1 C4 77.72(10) . . ?
C1 Re1 C5 148.16(12) 2_655 . ?
C1 Re1 C5 148.16(12) . 2_655 ?
C1 Re1 C5 66.31(10) . . ?
C1 Re1 C5 66.31(10) 2_655 2_655 ?
C1 Re1 C6 36.87(10) . . ?
C1 Re1 C6 36.87(10) 2_655 2_655 ?
C1 Re1 C6 117.45(9) . 2_655 ?
C1 Re1 C6 117.45(10) 2_655 . ?
C2 Re1 C2 138.88(16) . 2_655 ?
C2 Re1 C4 66.35(13) . . ?
C2 Re1 C4 147.51(15) . 2_655 ?
C2 Re1 C4 66.35(13) 2_655 2_655 ?
C2 Re1 C4 147.51(15) 2_655 . ?
C2 Re1 C5 78.56(12) . . ?
C2 Re1 C5 116.81(13) . 2_655 ?
C2 Re1 C5 116.81(13) 2_655 . ?
C2 Re1 C5 78.56(12) 2_655 2_655 ?
C2 Re1 C6 66.45(10) . . ?
C2 Re1 C6 66.45(10) 2_655 2_655 ?
C2 Re1 C6 102.02(11) . 2_655 ?
C2 Re1 C6 102.02(11) 2_655 . ?
C3 Re1 C1 65.79(10) 2_655 2_655 ?
C3 Re1 C1 139.03(13) . 2_655 ?
C3 Re1 C1 139.03(13) 2_655 . ?
C3 Re1 C1 65.79(10) . . ?
C3 Re1 C2 36.71(13) . . ?
C3 Re1 C2 175.11(12) . 2_655 ?
C3 Re1 C2 36.71(13) 2_655 2_655 ?
C3 Re1 C2 175.11(12) 2_655 . ?
C3 Re1 C3 147.82(19) 2_655 . ?
C3 Re1 C4 116.70(14) 2_655 . ?
C3 Re1 C4 37.01(16) . . ?
C3 Re1 C4 116.71(14) . 2_655 ?
C3 Re1 C4 37.01(16) 2_655 2_655 ?
C3 Re1 C5 101.69(12) 2_655 . ?
C3 Re1 C5 101.69(12) . 2_655 ?
C3 Re1 C5 66.29(15) . . ?
C3 Re1 C5 66.29(15) 2_655 2_655 ?
C3 Re1 C6 78.22(11) 2_655 2_655 ?
C3 Re1 C6 78.22(11) . . ?
C3 Re1 C6 110.80(13) 2_655 . ?
C3 Re1 C6 110.80(13) . 2_655 ?
C4 Re1 C4 101.91(16) 2_655 . ?
C5 Re1 C4 110.60(11) . 2_655 ?
C5 Re1 C4 36.37(15) . . ?
C5 Re1 C4 110.61(11) 2_655 . ?
C5 Re1 C4 36.37(15) 2_655 2_655 ?
C5 Re1 C5 137.83(15) 2_655 . ?
C6 Re1 C4 65.91(11) 2_655 2_655 ?
C6 Re1 C4 138.70(13) 2_655 . ?
C6 Re1 C4 138.70(13) . 2_655 ?
C6 Re1 C4 65.91(11) . . ?
C6 Re1 C5 174.35(10) 2_655 . ?
C6 Re1 C5 174.35(10) . 2_655 ?
C6 Re1 C5 36.95(11) . . ?
C6 Re1 C5 36.95(11) 2_655 2_655 ?
C6 Re1 C6 148.39(13) 2_655 . ?
C2 C1 Re1 71.86(14) . . ?
C2 C1 C6 121.0(2) . . ?
C2 C1 Cl1 120.3(2) . . ?
C6 C1 Re1 71.74(13) . . ?
C6 C1 Cl1 118.7(2) . . ?
Cl1 C1 Re1 130.12(13) . . ?
Re1 C2 H2 128.8 . . ?
C1 C2 Re1 71.55(14) . . ?
C1 C2 H2 120.4 . . ?
C1 C2 C3 119.3(3) . . ?
C3 C2 Re1 71.49(17) . . ?
C3 C2 H2 120.4 . . ?
Re1 C3 H3 128.7 . . ?
C2 C3 Re1 71.80(15) . . ?
C2 C3 H3 119.9 . . ?
C2 C3 C4 120.2(3) . . ?
C4 C3 Re1 71.92(19) . . ?
C4 C3 H3 119.9 . . ?
Re1 C4 H4 129.9 . . ?
C3 C4 Re1 71.07(16) . . ?
C3 C4 H4 119.9 . . ?
C5 C4 Re1 71.65(16) . . ?
C5 C4 C3 120.3(3) . . ?
C5 C4 H4 119.9 . . ?
Re1 C5 H5 128.7 . . ?
C4 C5 Re1 71.98(17) . . ?
C4 C5 H5 120.1 . . ?
C4 C5 C6 119.8(3) . . ?
C6 C5 Re1 71.45(13) . . ?
C6 C5 H5 120.1 . . ?
Re1 C6 H6 129.0 . . ?
C1 C6 Re1 71.39(14) . . ?
C1 C6 C5 119.4(3) . . ?
C1 C6 H6 120.3 . . ?
C5 C6 Re1 71.60(14) . . ?
C5 C6 H6 120.3 . . ?
F1 P1 F1 180.00(8) 5 . ?
F1 P1 F2 90.23(9) . . ?
F1 P1 F2 90.23(9) 5 5 ?
F1 P1 F2 89.77(9) . 5 ?
F1 P1 F2 89.77(9) 5 . ?
F1 P1 F3 90.06(10) 5 . ?
F1 P1 F3 90.06(10) . 5 ?
F1 P1 F3 89.94(10) . . ?
F1 P1 F3 89.94(10) 5 5 ?
F2 P1 F2 180.0 . 5 ?
F2 P1 F3 89.96(11) 5 5 ?
F2 P1 F3 90.04(11) . 5 ?
F2 P1 F3 89.96(11) . . ?
F2 P1 F3 90.04(11) 5 . ?
F3 P1 F3 180.0 . 5 ?

loop_
_geom_bond_atom_site_label_1
_geom_bond_atom_site_label_2
_geom_bond_distance
_geom_bond_site_symmetry_2
_geom_bond_publ_flag
Re1 C1 2.230(2) . ?
Re1 C1 2.230(2) 2_655 ?
Re1 C2 2.234(3) . ?
Re1 C2 2.234(3) 2_655 ?
Re1 C3 2.230(3) 2_655 ?
Re1 C3 2.230(3) . ?
Re1 C4 2.241(3) 2_655 ?
Re1 C4 2.241(3) . ?
Re1 C5 2.237(3) . ?
Re1 C5 2.237(3) 2_655 ?
Re1 C6 2.235(2) . ?
Re1 C6 2.235(2) 2_655 ?
C1 C2 1.401(4) . ?
C1 C6 1.412(4) . ?
C1 Cl1 1.725(2) . ?
C2 H2 0.9500 . ?
C2 C3 1.406(5) . ?
C3 H3 0.9500 . ?
C3 C4 1.419(6) . ?
C4 H4 0.9500 . ?
C4 C5 1.398(6) . ?
C5 H5 0.9500 . ?
C5 C6 1.417(4) . ?
C6 H6 0.9500 . ?
F1 P1 1.5996(16) . ?
F2 P1 1.6054(17) . ?
F3 P1 1.6063(18) . ?

loop_
_geom_torsion_atom_site_label_1
_geom_torsion_atom_site_label_2
_geom_torsion_atom_site_label_3
_geom_torsion_atom_site_label_4
_geom_torsion
_geom_torsion_site_symmetry_1
_geom_torsion_site_symmetry_2
_geom_torsion_site_symmetry_3
_geom_torsion_site_symmetry_4
_geom_torsion_publ_flag
Re1 C1 C2 C3 -55.2(2) . . . . ?
Re1 C1 C6 C5 55.1(2) . . . . ?
Re1 C2 C3 C4 -55.3(2) . . . . ?
Re1 C3 C4 C5 -54.2(3) . . . . ?
Re1 C4 C5 C6 -55.1(2) . . . . ?
Re1 C5 C6 C1 -55.0(2) . . . . ?
C1 C2 C3 Re1 55.2(2) . . . . ?
C1 C2 C3 C4 -0.1(4) . . . . ?
C2 C1 C6 Re1 -54.5(2) . . . . ?
C2 C1 C6 C5 0.6(3) . . . . ?
C2 C3 C4 Re1 55.2(2) . . . . ?
C2 C3 C4 C5 1.1(4) . . . . ?
C3 C4 C5 Re1 53.9(2) . . . . ?
C3 C4 C5 C6 -1.2(4) . . . . ?
C4 C5 C6 Re1 55.4(2) . . . . ?
C4 C5 C6 C1 0.4(4) . . . . ?
C6 C1 C2 Re1 54.4(2) . . . . ?
C6 C1 C2 C3 -0.8(3) . . . . ?
Cl1 C1 C2 Re1 -126.44(17) . . . . ?
Cl1 C1 C2 C3 178.37(19) . . . . ?
Cl1 C1 C6 Re1 126.37(17) . . . . ?
Cl1 C1 C6 C5 -178.56(18) . . . . ?

loop_
_exptl_oxdiff_crystal_face_indexfrac_h
_exptl_oxdiff_crystal_face_indexfrac_k
_exptl_oxdiff_crystal_face_indexfrac_l
_exptl_oxdiff_crystal_face_x
_exptl_oxdiff_crystal_face_y
_exptl_oxdiff_crystal_face_z
-11.0000 1.0000 -8.0000 -0.6632 0.7547 0.1421
11.0000 -1.0000 8.0000 0.6632 -0.7547 -0.1421
0.0000 16.0000 -0.0000 -0.1962 -0.2661 0.9230
-0.0000 -16.0000 0.0000 0.1962 0.2661 -0.9230
-9.0000 3.0000 -12.0000 -0.4777 0.8192 0.3303
-11.0000 -1.0000 12.0000 -0.9749 -0.0849 -0.2965
11.0000 1.0000 -12.0000 0.9749 0.0849 0.2965
9.0000 -10.0000 -6.0000 0.8661 0.0828 -0.4432
-10.0000 8.0000 8.0000 -0.9466 -0.0984 0.2914
-9.0000 -1.0000 15.0000 -0.8825 -0.2926 -0.3369
3.0000 3.0000 -20.0000 0.5136 0.7078 0.5086
12.0000 1.0000 -4.0000 0.9118 -0.3026 0.1713
10.0000 9.0000 -7.0000 0.7213 -0.2280 0.6731
-12.0000 -4.0000 5.0000 -0.8918 0.3089 -0.3605
-12.0000 -2.0000 -3.0000 -0.7819 0.6247 -0.1158
-1.0000 -1.0000 20.0000 -0.3953 -0.8178 -0.3850
